data_1520690
loop_
_publ_author_name
'Karlsen, Hege'
'Kolsaker, Per'
'Romming, Christian'
'Uggerud, Einar'

_publ_section_title
;
 The Analogy Between C=O and C=C(CN)2: Structural Properties of
 3-(N,N-Dialkylamino)propenones and 4-(N,N-Dialkylamino)-1,1-dicyano-
 1,3-butadienes
;
_journal_name_full 'Acta Chemica Scandinavica'
_journal_page_first 391
_journal_page_last 398
_journal_paper_doi 10.3891/acta.chem.scand.52-0391
_journal_volume 52
_journal_year 1998
_chemical_formula_sum 'C16 H17 N3'
_chemical_formula_weight 251.33
_space_group_IT_number 15
_symmetry_cell_setting monoclinic
_symmetry_Int_Tables_number 15
_symmetry_space_group_name_Hall '-C 2yc'
_symmetry_space_group_name_H-M 'C 1 2/c 1'
_cell_angle_alpha 90
_cell_angle_beta 128.75(1)
_cell_angle_gamma 90
_cell_formula_units_Z 8
_cell_length_a 21.242(1)
_cell_length_b 10.485(1)
_cell_length_c 16.214(1)
_cell_volume 2816.3(5)
_diffrn_ambient_temperature 150
_diffrn_radiation_probe x-ray
_diffrn_radiation_type MoK\a
_diffrn_radiation_wavelength 0.71069
_exptl_absorpt_coefficient_mu 0.072
_exptl_crystal_density_diffrn 1.185
_exptl_crystal_F_000 1072
_refine_ls_goodness_of_fit_ref 1.078
_refine_ls_number_parameters 240
_refine_ls_number_reflns 7191
_refine_ls_R_factor_gt 0.044
_refine_ls_wR_factor_gt 0.119
_cod_data_source_file Acta-Chem-Scand-1998-52-391-398-1.cif
_cod_data_source_block 1
_cod_depositor_comments
;
No atomic coordinates in the paper, a dummy atom was added

 The dummy atom was replaced by unknown values. This is the
 standard way of marking entries in the COD that do not contain
 coordinates.

 Antanas Vaitkus,
 2016-12-06
;
_cod_original_sg_symbol_H-M 'C 2/c'
_cod_database_code 1520690

loop_
_symmetry_equiv_pos_site_id
_symmetry_equiv_pos_as_xyz
1 x,y,z
2 -x,y,1/2-z
3 -x,-y,-z
4 x,-y,1/2+z
5 1/2+x,1/2+y,z
6 1/2-x,1/2+y,1/2-z
7 1/2-x,1/2-y,-z
8 1/2+x,1/2-y,1/2+z

loop_
_atom_site_label
_atom_site_type_symbol
_atom_site_fract_x
_atom_site_fract_y
_atom_site_fract_z
_atom_site_U_iso_or_equiv
_atom_site_calc_flag
? ? ? ? ? ? ?
